data_7217810
loop_
_publ_author_name
'Hou, Yuan-Feng'
'Liu, Bo'
'Yue, Ke-Fen'
'Zhou, Chun-Sheng'
'Wang, Yi-Meng'
'Yan, Ni'
'Wang, Yao-Yu'

_publ_section_title
;
 Five solvent-induced cadmium coordination polymers (CPs) based on the
 same mixed ligands
;
_journal_issue 40
_journal_name_full CrystEngComm
_journal_page_first 9560
_journal_paper_doi 10.1039/C4CE01359J
_journal_volume 16
_journal_year 2014
_chemical_formula_sum 'C29 H27 Br2 Cd2 N4 O9'
_chemical_formula_weight 960.17
_chemical_name_systematic
; 
 ? 
;
_space_group_IT_number 2
_symmetry_cell_setting triclinic
_symmetry_space_group_name_Hall '-P 1'
_symmetry_space_group_name_H-M 'P -1'
_atom_sites_solution_hydrogens geom
_atom_sites_solution_primary direct
_atom_sites_solution_secondary difmap
_audit_creation_method SHELXL-97
_cell_angle_alpha 76.519(8)
_cell_angle_beta 89.167(7)
_cell_angle_gamma 79.774(8)
_cell_formula_units_Z 2
_cell_length_a 9.449(3)
_cell_length_b 10.386(4)
_cell_length_c 17.553(6)
_cell_measurement_reflns_used 548
_cell_measurement_temperature 296(2)
_cell_measurement_theta_max 19.0
_cell_measurement_theta_min 2.4
_cell_volume 1647.9(10)
_computing_structure_refinement 'SHELXL-97 (Sheldrick, 1997)'
_computing_structure_solution 'SHELXS-97 (Sheldrick, 1990)'
_diffrn_ambient_temperature 296(2)
_diffrn_measured_fraction_theta_full 0.979
_diffrn_measured_fraction_theta_max 0.979
_diffrn_radiation_monochromator graphite
_diffrn_radiation_source 'fine-focus sealed tube'
_diffrn_radiation_type MoK\a
_diffrn_radiation_wavelength 0.71073
_diffrn_reflns_av_R_equivalents 0.0650
_diffrn_reflns_av_sigmaI/netI 0.1702
_diffrn_reflns_limit_h_max 11
_diffrn_reflns_limit_h_min -11
_diffrn_reflns_limit_k_max 12
_diffrn_reflns_limit_k_min -10
_diffrn_reflns_limit_l_max 21
_diffrn_reflns_limit_l_min -20
_diffrn_reflns_number 8978
_diffrn_reflns_theta_full 26.02
_diffrn_reflns_theta_max 26.02
_diffrn_reflns_theta_min 2.12
_exptl_absorpt_coefficient_mu 3.772
_exptl_absorpt_correction_T_max 0.5836
_exptl_absorpt_correction_T_min 0.4181
_exptl_absorpt_correction_type multi-scan
_exptl_absorpt_process_details sadabs
_exptl_crystal_colour colorless
_exptl_crystal_density_diffrn 1.935
_exptl_crystal_density_method 'not measured'
_exptl_crystal_description block
_exptl_crystal_F_000 934
_exptl_crystal_size_max 0.28
_exptl_crystal_size_mid 0.26
_exptl_crystal_size_min 0.16
_refine_diff_density_max 1.211
_refine_diff_density_min -1.060
_refine_diff_density_rms 0.193
_refine_ls_extinction_method none
_refine_ls_goodness_of_fit_ref 1.000
_refine_ls_hydrogen_treatment mixed
_refine_ls_matrix_type full
_refine_ls_number_parameters 418
_refine_ls_number_reflns 6360
_refine_ls_number_restraints 0
_refine_ls_restrained_S_all 1.000
_refine_ls_R_factor_all 0.1435
_refine_ls_R_factor_gt 0.0728
_refine_ls_shift/su_max 0.006
_refine_ls_shift/su_mean 0.000
_refine_ls_structure_factor_coef Fsqd
_refine_ls_weighting_details 'calc w=1/[\s^2^(Fo^2^)+(0.0060P)^2^+0.5000P] where P=(Fo^2^+2Fc^2^)/3'
_refine_ls_weighting_scheme calc
_refine_ls_wR_factor_gt 0.1011
_refine_ls_wR_factor_ref 0.1255
_reflns_number_gt 3371
_reflns_number_total 6360
_reflns_threshold_expression >2sigma(I)
_cod_data_source_file c4ce01359j2.cif
_cod_data_source_block 2
_cod_depositor_comments 'Adding full bibliography for 7217809--7217813.cif.'
_cod_original_cell_volume 1648.0(10)
_cod_original_sg_symbol_H-M P-1
_cod_database_code 7217810

loop_
_symmetry_equiv_pos_as_xyz
'x, y, z'
'-x, -y, -z'

loop_
_atom_site_label
_atom_site_type_symbol
_atom_site_fract_x
_atom_site_fract_y
_atom_site_fract_z
_atom_site_U_iso_or_equiv
_atom_site_adp_type
_atom_site_occupancy
_atom_site_symmetry_multiplicity
_atom_site_calc_flag
_atom_site_refinement_flags
Cd1 Cd 0.82281(8) 0.58782(8) 0.29964(5) 0.0277(2) Uani 1 1 d .
Cd2 Cd 0.78836(9) 0.41965(9) 0.14193(5) 0.0301(2) Uani 1 1 d .
Br1 Br 0.11540(14) 1.02191(13) 0.19873(9) 0.0549(4) Uani 1 1 d .
Br2 Br 0.6513(2) 0.01449(15) 0.60777(8) 0.0769(6) Uani 1 1 d .
O1 O 0.6027(7) 0.6498(8) 0.2303(4) 0.038(2) Uani 1 1 d .
O2 O 0.5631(7) 0.4975(8) 0.1666(5) 0.047(2) Uani 1 1 d .
O3 O -0.1098(7) 0.5889(7) 0.1691(4) 0.035(2) Uani 1 1 d .
O4 O 0.0507(8) 0.4680(8) 0.1079(4) 0.039(2) Uani 1 1 d .
O5 O 0.7594(8) 0.3940(8) 0.3588(4) 0.041(2) Uani 1 1 d .
O6 O 0.8464(8) 0.2928(8) 0.2646(5) 0.044(2) Uani 1 1 d .
O7 O 0.7590(9) -0.3026(8) 0.3997(5) 0.051(2) Uani 1 1 d .
O8 O 0.8056(8) -0.1781(7) 0.2865(4) 0.037(2) Uani 1 1 d .
O9 O 0.7562(9) 0.5474(9) 0.0114(4) 0.058(3) Uani 1 1 d .
H9A H 0.8186 0.5488 -0.0215 0.070 Uiso 1 1 calc R
N1 N 1.0620(10) 0.5054(10) 0.3365(5) 0.035(2) Uani 1 1 d .
N2 N 1.2891(10) 0.4896(10) 0.3678(5) 0.033(2) Uani 1 1 d .
N3 N 0.7686(9) 0.2392(10) 0.0975(5) 0.033(2) Uani 1 1 d .
N4 N 0.7116(10) 0.0508(10) 0.0793(6) 0.041(3) Uani 1 1 d .
C1 C 0.5228(12) 0.5955(13) 0.1949(6) 0.034(3) Uani 1 1 d .
C2 C 0.3682(11) 0.6566(12) 0.1855(6) 0.029(3) Uani 1 1 d .
C3 C 0.2680(10) 0.5886(11) 0.1646(6) 0.025(3) Uani 1 1 d .
H3A H 0.2985 0.5044 0.1542 0.030 Uiso 1 1 calc R
C4 C 0.1227(11) 0.6432(10) 0.1589(5) 0.022(2) Uani 1 1 d .
C5 C 0.0782(12) 0.7722(11) 0.1688(6) 0.031(3) Uani 1 1 d .
H5A H -0.0187 0.8113 0.1625 0.037 Uiso 1 1 calc R
C6 C 0.1773(12) 0.8430(11) 0.1880(6) 0.034(3) Uani 1 1 d .
C7 C 0.3247(11) 0.7870(12) 0.1970(6) 0.035(3) Uani 1 1 d .
H7A H 0.3912 0.8348 0.2102 0.042 Uiso 1 1 calc R
C8 C 0.0161(11) 0.5585(11) 0.1445(6) 0.024(3) Uani 1 1 d .
C9 C 0.7956(12) 0.2926(12) 0.3301(8) 0.035(3) Uani 1 1 d .
C10 C 0.7714(11) 0.1619(11) 0.3789(6) 0.031(3) Uani 1 1 d .
C11 C 0.7909(12) 0.0465(11) 0.3492(7) 0.042(3) Uani 1 1 d .
H11A H 0.8238 0.0516 0.2986 0.050 Uiso 1 1 calc R
C12 C 0.7625(12) -0.0767(11) 0.3935(6) 0.030(3) Uani 1 1 d .
C13 C 0.7207(14) -0.0840(12) 0.4715(7) 0.047(4) Uani 1 1 d .
H13A H 0.7025 -0.1649 0.5022 0.057 Uiso 1 1 calc R
C14 C 0.7069(15) 0.0243(12) 0.5017(6) 0.050(4) Uani 1 1 d .
C15 C 0.7276(11) 0.1493(11) 0.4579(6) 0.034(3) Uani 1 1 d .
H15A H 0.7129 0.2237 0.4799 0.041 Uiso 1 1 calc R
C16 C 0.7734(13) -0.1929(11) 0.3572(7) 0.038(3) Uani 1 1 d .
C17 C 1.1357(13) 0.3852(13) 0.3243(6) 0.043(3) Uani 1 1 d .
H17A H 1.0974 0.3216 0.3057 0.051 Uiso 1 1 calc R
C18 C 1.2780(13) 0.3778(13) 0.3454(7) 0.042(3) Uani 1 1 d .
H18B H 1.3529 0.3070 0.3441 0.051 Uiso 1 1 calc R
C19 C 1.1537(13) 0.5652(12) 0.3635(7) 0.038(3) Uani 1 1 d .
C20 C 1.4202(11) 0.5179(13) 0.3969(7) 0.046(3) Uani 1 1 d .
H20A H 1.4222 0.6132 0.3789 0.055 Uiso 1 1 calc R
H20B H 1.5022 0.4689 0.3755 0.055 Uiso 1 1 calc R
C21 C 1.4331(10) 0.4787(12) 0.4858(6) 0.033(3) Uani 1 1 d .
H21C H 1.4401 0.3821 0.5039 0.049 Uiso 1 1 calc R
H21D H 1.3478 0.5220 0.5076 0.049 Uiso 1 1 calc R
C22 C 1.1259(12) 0.6924(11) 0.3885(7) 0.045(3) Uani 1 1 d .
H22A H 1.0637 0.7590 0.3504 0.067 Uiso 1 1 calc R
H22B H 1.2152 0.7224 0.3930 0.067 Uiso 1 1 calc R
H22C H 1.0807 0.6792 0.4383 0.067 Uiso 1 1 calc R
C23 C 0.8483(12) 0.2004(12) 0.0365(6) 0.039(3) Uani 1 1 d .
H23A H 0.9139 0.2480 0.0079 0.047 Uiso 1 1 calc R
C24 C 0.8176(13) 0.0850(12) 0.0245(7) 0.041(3) Uani 1 1 d .
C25 C 0.6871(13) 0.1501(13) 0.1208(7) 0.038(3) Uani 1 1 d .
C26 C 0.6408(12) -0.0647(12) 0.0866(7) 0.047(3) Uani 1 1 d .
H26A H 0.6258 -0.1015 0.1416 0.056 Uiso 1 1 calc R
H26B H 0.7031 -0.1337 0.0669 0.056 Uiso 1 1 calc R
C27 C 0.4996(13) -0.0301(14) 0.0431(6) 0.055(4) Uani 1 1 d .
H27A H 0.4356 0.0325 0.0668 0.083 Uiso 1 1 calc R
H27B H 0.4587 -0.1113 0.0507 0.083 Uiso 1 1 calc R
C28 C 0.5803(12) 0.1454(13) 0.1851(7) 0.055(4) Uani 1 1 d .
H28A H 0.5656 0.2289 0.2011 0.082 Uiso 1 1 calc R
H28B H 0.6164 0.0729 0.2289 0.082 Uiso 1 1 calc R
H28C H 0.4907 0.1313 0.1664 0.082 Uiso 1 1 calc R
C29 C 0.6293(18) 0.6314(18) -0.0220(9) 0.139(9) Uani 1 1 d .
H29A H 0.6514 0.7143 -0.0528 0.208 Uiso 1 1 calc R
H29B H 0.5656 0.6498 0.0188 0.208 Uiso 1 1 calc R
H29C H 0.5838 0.5878 -0.0548 0.208 Uiso 1 1 calc R

loop_
_atom_site_aniso_label
_atom_site_aniso_U_11
_atom_site_aniso_U_22
_atom_site_aniso_U_33
_atom_site_aniso_U_23
_atom_site_aniso_U_13
_atom_site_aniso_U_12
Cd1 0.0281(5) 0.0245(5) 0.0324(5) -0.0103(4) -0.0013(4) -0.0048(4)
Cd2 0.0264(5) 0.0335(5) 0.0335(5) -0.0128(4) 0.0000(4) -0.0072(4)
Br1 0.0499(9) 0.0355(8) 0.0796(11) -0.0204(8) -0.0071(8) 0.0013(7)
Br2 0.1439(16) 0.0588(11) 0.0408(9) -0.0226(8) 0.0262(10) -0.0393(11)
O1 0.021(4) 0.046(6) 0.044(5) -0.010(4) -0.012(4) 0.003(4)
O2 0.014(4) 0.061(6) 0.075(7) -0.033(5) 0.004(4) -0.006(4)
O3 0.027(4) 0.044(5) 0.039(5) -0.018(4) -0.002(4) -0.006(4)
O4 0.032(5) 0.045(5) 0.044(5) -0.014(4) 0.004(4) -0.007(4)
O5 0.049(5) 0.030(5) 0.044(5) -0.009(4) 0.004(4) -0.009(4)
O6 0.039(5) 0.045(6) 0.045(6) -0.005(5) -0.004(4) -0.003(4)
O7 0.082(7) 0.024(5) 0.050(6) -0.013(4) 0.014(5) -0.015(5)
O8 0.051(5) 0.033(5) 0.028(5) -0.016(4) 0.007(4) 0.000(4)
O9 0.047(5) 0.080(7) 0.036(5) -0.002(5) 0.001(4) 0.003(5)
N1 0.039(6) 0.034(6) 0.030(6) -0.003(5) 0.007(5) -0.009(5)
N2 0.027(6) 0.035(6) 0.031(6) -0.002(5) -0.010(4) 0.000(5)
N3 0.020(5) 0.056(7) 0.029(6) -0.018(5) -0.002(4) -0.012(5)
N4 0.030(6) 0.046(7) 0.049(7) -0.011(6) -0.012(5) -0.009(5)
C1 0.035(7) 0.054(9) 0.019(6) -0.014(6) 0.010(5) -0.019(7)
C2 0.023(6) 0.043(8) 0.021(6) -0.002(6) -0.008(5) -0.012(6)
C3 0.016(6) 0.031(7) 0.029(6) -0.010(5) -0.011(5) -0.006(5)
C4 0.030(6) 0.024(6) 0.019(6) -0.010(5) 0.006(5) -0.018(5)
C5 0.028(7) 0.035(7) 0.026(7) -0.005(6) -0.004(5) 0.003(6)
C6 0.030(7) 0.038(8) 0.041(7) -0.021(6) -0.002(6) -0.006(6)
C7 0.029(7) 0.038(8) 0.040(7) -0.005(6) 0.002(6) -0.021(6)
C8 0.018(6) 0.019(6) 0.025(6) 0.012(5) 0.001(5) 0.004(5)
C9 0.020(7) 0.021(7) 0.063(9) -0.003(7) -0.008(6) -0.008(6)
C10 0.031(7) 0.031(7) 0.032(7) -0.004(6) -0.006(5) -0.011(6)
C11 0.043(8) 0.029(7) 0.052(8) -0.017(6) 0.006(6) 0.005(6)
C12 0.045(7) 0.023(7) 0.026(7) -0.008(5) 0.004(6) -0.012(6)
C13 0.082(10) 0.035(8) 0.032(8) -0.012(6) 0.013(7) -0.022(8)
C14 0.106(12) 0.028(7) 0.020(7) -0.014(6) -0.001(7) -0.016(8)
C15 0.047(8) 0.016(6) 0.040(7) -0.015(5) -0.007(6) 0.001(6)
C16 0.060(9) 0.017(7) 0.048(8) -0.021(6) 0.019(7) -0.014(6)
C17 0.052(9) 0.048(9) 0.031(7) -0.014(6) -0.002(6) -0.009(7)
C18 0.043(8) 0.046(9) 0.040(8) -0.015(7) -0.007(6) -0.006(7)
C19 0.038(8) 0.039(8) 0.040(8) -0.010(6) -0.015(6) -0.007(7)
C20 0.030(7) 0.054(9) 0.053(9) -0.003(7) -0.005(6) -0.019(7)
C21 0.030(7) 0.049(8) 0.022(6) -0.003(6) -0.007(5) -0.019(6)
C22 0.044(8) 0.048(8) 0.055(9) -0.025(7) -0.010(7) -0.022(7)
C23 0.035(7) 0.052(9) 0.030(7) -0.007(6) 0.006(6) -0.009(7)
C24 0.042(8) 0.037(8) 0.050(9) -0.016(7) -0.009(7) -0.010(7)
C25 0.037(8) 0.044(8) 0.032(7) -0.004(6) -0.014(6) -0.008(7)
C26 0.044(8) 0.032(8) 0.069(10) -0.011(7) 0.000(7) -0.019(7)
C27 0.049(8) 0.079(11) 0.050(9) -0.027(9) -0.005(8) -0.030(8)
C28 0.049(8) 0.063(10) 0.052(9) -0.012(8) -0.008(7) -0.013(8)
C29 0.160(18) 0.146(19) 0.056(11) -0.004(12) -0.031(12) 0.096(16)

loop_
_atom_type_symbol
_atom_type_description
_atom_type_scat_dispersion_real
_atom_type_scat_dispersion_imag
_atom_type_scat_source
C C 0.0033 0.0016 'International Tables Vol C Tables 4.2.6.8 and 6.1.1.4'
H H 0.0000 0.0000 'International Tables Vol C Tables 4.2.6.8 and 6.1.1.4'
N N 0.0061 0.0033 'International Tables Vol C Tables 4.2.6.8 and 6.1.1.4'
O O 0.0106 0.0060 'International Tables Vol C Tables 4.2.6.8 and 6.1.1.4'
Br Br -0.2901 2.4595 'International Tables Vol C Tables 4.2.6.8 and 6.1.1.4'
Cd Cd -0.8075 1.2024 'International Tables Vol C Tables 4.2.6.8 and 6.1.1.4'

loop_
_geom_angle_atom_site_label_1
_geom_angle_atom_site_label_2
_geom_angle_atom_site_label_3
_geom_angle
_geom_angle_site_symmetry_1
_geom_angle_site_symmetry_3
O5 Cd1 N1 91.7(3) . .
O5 Cd1 O7 96.5(3) . 1_565
N1 Cd1 O7 98.3(3) . 1_565
O5 Cd1 O1 89.3(3) . .
N1 Cd1 O1 163.5(3) . .
O7 Cd1 O1 97.9(3) 1_565 .
O5 Cd1 O8 149.9(3) . 1_565
N1 Cd1 O8 102.6(3) . 1_565
O7 Cd1 O8 55.7(3) 1_565 1_565
O1 Cd1 O8 84.3(3) . 1_565
O5 Cd1 O3 111.3(3) . 1_655
N1 Cd1 O3 87.5(3) . 1_655
O7 Cd1 O3 151.5(3) 1_565 1_655
O1 Cd1 O3 76.9(2) . 1_655
O8 Cd1 O3 95.9(3) 1_565 1_655
O5 Cd1 C16 123.5(3) . 1_565
N1 Cd1 C16 101.2(4) . 1_565
O7 Cd1 C16 27.6(3) 1_565 1_565
O1 Cd1 C16 91.9(3) . 1_565
O8 Cd1 C16 28.1(3) 1_565 1_565
O3 Cd1 C16 123.9(3) 1_655 1_565
O2 Cd2 N3 102.7(3) . .
O2 Cd2 O6 95.9(3) . .
N3 Cd2 O6 91.9(3) . .
O2 Cd2 O3 97.8(3) . 1_655
N3 Cd2 O3 159.0(3) . 1_655
O6 Cd2 O3 90.5(3) . 1_655
O2 Cd2 O9 90.5(3) . .
N3 Cd2 O9 88.0(3) . .
O6 Cd2 O9 173.5(3) . .
O3 Cd2 O9 87.3(3) 1_655 .
O2 Cd2 O4 148.4(3) . 1_655
N3 Cd2 O4 106.1(3) . 1_655
O6 Cd2 O4 95.8(3) . 1_655
O3 Cd2 O4 52.8(2) 1_655 1_655
O9 Cd2 O4 77.9(3) . 1_655
C1 O1 Cd1 137.7(8) . .
C1 O2 Cd2 125.6(8) . .
C8 O3 Cd2 99.7(7) . 1_455
C8 O3 Cd1 127.5(6) . 1_455
Cd2 O3 Cd1 103.1(3) 1_455 1_455
C8 O4 Cd2 83.7(6) . 1_455
C9 O5 Cd1 119.3(8) . .
C9 O6 Cd2 134.5(8) . .
C16 O7 Cd1 91.7(7) . 1_545
C16 O8 Cd1 89.5(7) . 1_545
C29 O9 Cd2 125.9(8) . .
C29 O9 H9A 109.5 . .
Cd2 O9 H9A 124.7 . .
C19 N1 C17 108.0(10) . .
C19 N1 Cd1 128.3(8) . .
C17 N1 Cd1 123.4(8) . .
C18 N2 C19 107.3(10) . .
C18 N2 C20 125.0(10) . .
C19 N2 C20 127.5(10) . .
C25 N3 C23 106.2(10) . .
C25 N3 Cd2 129.6(8) . .
C23 N3 Cd2 124.2(8) . .
C25 N4 C24 106.6(11) . .
C25 N4 C26 128.2(11) . .
C24 N4 C26 125.2(11) . .
O2 C1 O1 125.5(11) . .
O2 C1 C2 117.3(11) . .
O1 C1 C2 117.1(10) . .
C3 C2 C7 120.0(10) . .
C3 C2 C1 121.2(11) . .
C7 C2 C1 118.8(11) . .
C2 C3 C4 121.2(10) . .
C2 C3 H3A 119.4 . .
C4 C3 H3A 119.4 . .
C5 C4 C3 119.5(10) . .
C5 C4 C8 121.5(10) . .
C3 C4 C8 119.1(9) . .
C6 C5 C4 120.0(10) . .
C6 C5 H5A 120.0 . .
C4 C5 H5A 120.0 . .
C5 C6 C7 121.3(11) . .
C5 C6 Br1 119.6(8) . .
C7 C6 Br1 119.1(9) . .
C2 C7 C6 117.9(11) . .
C2 C7 H7A 121.0 . .
C6 C7 H7A 121.0 . .
O4 C8 O3 123.3(11) . .
O4 C8 C4 121.0(9) . .
O3 C8 C4 115.7(10) . .
O6 C9 O5 126.2(12) . .
O6 C9 C10 117.2(11) . .
O5 C9 C10 116.6(12) . .
C11 C10 C15 117.6(11) . .
C11 C10 C9 121.3(11) . .
C15 C10 C9 121.1(11) . .
C10 C11 C12 122.0(11) . .
C10 C11 H11A 119.0 . .
C12 C11 H11A 119.0 . .
C11 C12 C13 118.0(10) . .
C11 C12 C16 119.8(10) . .
C13 C12 C16 122.1(11) . .
C14 C13 C12 120.7(12) . .
C14 C13 H13A 119.7 . .
C12 C13 H13A 119.7 . .
C13 C14 C15 122.4(11) . .
C13 C14 Br2 120.8(10) . .
C15 C14 Br2 116.8(8) . .
C14 C15 C10 119.1(10) . .
C14 C15 H15A 120.4 . .
C10 C15 H15A 120.4 . .
O7 C16 O8 123.1(10) . .
O7 C16 C12 117.8(11) . .
O8 C16 C12 118.9(11) . .
O7 C16 Cd1 60.7(6) . 1_545
O8 C16 Cd1 62.5(6) . 1_545
C12 C16 Cd1 173.4(9) . 1_545
N1 C17 C18 106.5(11) . .
N1 C17 H17A 126.7 . .
C18 C17 H17A 126.7 . .
N2 C18 C17 108.2(11) . .
N2 C18 H18B 125.9 . .
C17 C18 H18B 125.9 . .
N1 C19 N2 109.9(10) . .
N1 C19 C22 128.4(11) . .
N2 C19 C22 121.6(11) . .
N2 C20 C21 112.3(9) . .
N2 C20 H20A 109.2 . .
C21 C20 H20A 109.2 . .
N2 C20 H20B 109.2 . .
C21 C20 H20B 109.2 . .
H20A C20 H20B 107.9 . .
C20 C21 C21 110.4(11) . 2_866
C20 C21 H21C 109.6 . .
C21 C21 H21C 109.6 2_866 .
C20 C21 H21D 109.6 . .
C21 C21 H21D 109.6 2_866 .
H21C C21 H21D 108.1 . .
C19 C22 H22A 109.5 . .
C19 C22 H22B 109.5 . .
H22A C22 H22B 109.5 . .
C19 C22 H22C 109.5 . .
H22A C22 H22C 109.5 . .
H22B C22 H22C 109.5 . .
C24 C23 N3 111.0(11) . .
C24 C23 H23A 124.5 . .
N3 C23 H23A 124.5 . .
C23 C24 N4 105.0(11) . .
N3 C25 N4 111.2(11) . .
N3 C25 C28 127.7(12) . .
N4 C25 C28 121.1(12) . .
N4 C26 C27 112.6(10) . .
N4 C26 H26A 109.1 . .
C27 C26 H26A 109.1 . .
N4 C26 H26B 109.1 . .
C27 C26 H26B 109.1 . .
H26A C26 H26B 107.8 . .
C26 C27 C27 117.0(14) . 2_655
C26 C27 H27A 108.1 . .
C27 C27 H27A 108.1 2_655 .
C26 C27 H27B 108.1 . .
C27 C27 H27B 108.1 2_655 .
H27A C27 H27B 107.3 . .
C25 C28 H28A 109.5 . .
C25 C28 H28B 109.5 . .
H28A C28 H28B 109.5 . .
C25 C28 H28C 109.5 . .
H28A C28 H28C 109.5 . .
H28B C28 H28C 109.5 . .
O9 C29 H29A 109.5 . .
O9 C29 H29B 109.5 . .
H29A C29 H29B 109.5 . .
O9 C29 H29C 109.5 . .
H29A C29 H29C 109.5 . .
H29B C29 H29C 109.5 . .

loop_
_geom_bond_atom_site_label_1
_geom_bond_atom_site_label_2
_geom_bond_distance
_geom_bond_site_symmetry_2
Cd1 O5 2.219(8) .
Cd1 N1 2.314(9) .
Cd1 O7 2.325(8) 1_565
Cd1 O1 2.336(7) .
Cd1 O8 2.364(7) 1_565
Cd1 O3 2.368(7) 1_655
Cd1 C16 2.665(11) 1_565
Cd2 O2 2.213(7) .
Cd2 N3 2.228(10) .
Cd2 O6 2.264(8) .
Cd2 O3 2.290(7) 1_655
Cd2 O9 2.358(8) .
Cd2 O4 2.648(7) 1_655
Br1 C6 1.899(11) .
Br2 C14 1.912(11) .
O1 C1 1.266(12) .
O2 C1 1.234(12) .
O3 C8 1.272(11) .
O3 Cd2 2.290(7) 1_455
O3 Cd1 2.368(7) 1_455
O4 C8 1.252(12) .
O4 Cd2 2.648(7) 1_455
O5 C9 1.263(13) .
O6 C9 1.240(13) .
O7 C16 1.237(13) .
O7 Cd1 2.325(8) 1_545
O8 C16 1.253(12) .
O8 Cd1 2.364(7) 1_545
O9 C29 1.397(13) .
O9 H9A 0.8200 .
N1 C19 1.306(13) .
N1 C17 1.378(13) .
N2 C18 1.331(14) .
N2 C19 1.370(12) .
N2 C20 1.449(13) .
N3 C25 1.298(14) .
N3 C23 1.395(12) .
N4 C25 1.381(14) .
N4 C24 1.411(14) .
N4 C26 1.455(14) .
C1 C2 1.481(14) .
C2 C3 1.377(13) .
C2 C7 1.404(14) .
C3 C4 1.385(12) .
C3 H3A 0.9300 .
C4 C5 1.382(13) .
C4 C8 1.510(14) .
C5 C6 1.378(14) .
C5 H5A 0.9300 .
C6 C7 1.406(13) .
C7 H7A 0.9300 .
C9 C10 1.479(15) .
C10 C11 1.397(14) .
C10 C15 1.425(14) .
C11 C12 1.402(15) .
C11 H11A 0.9300 .
C12 C13 1.407(14) .
C12 C16 1.479(14) .
C13 C14 1.337(14) .
C13 H13A 0.9300 .
C14 C15 1.392(15) .
C15 H15A 0.9300 .
C16 Cd1 2.665(11) 1_545
C17 C18 1.383(15) .
C17 H17A 0.9300 .
C18 H18B 0.9300 .
C19 C22 1.466(14) .
C20 C21 1.519(14) .
C20 H20A 0.9700 .
C20 H20B 0.9700 .
C21 C21 1.536(18) 2_866
C21 H21C 0.9700 .
C21 H21D 0.9700 .
C22 H22A 0.9600 .
C22 H22B 0.9600 .
C22 H22C 0.9600 .
C23 C24 1.344(15) .
C23 H23A 0.9300 .
C25 C28 1.501(15) .
C26 C27 1.491(14) .
C26 H26A 0.9700 .
C26 H26B 0.9700 .
C27 C27 1.50(2) 2_655
C27 H27A 0.9700 .
C27 H27B 0.9700 .
C28 H28A 0.9600 .
C28 H28B 0.9600 .
C28 H28C 0.9600 .
C29 H29A 0.9600 .
C29 H29B 0.9600 .
C29 H29C 0.9600 .
